data_4308320
loop_
_publ_author_name
'Marina A. Petrukhina'
'Colin Henck'
'Bo Li'
'Eric Block'
'Jin Jin'
'Shao-Zhong Zhang'
'Rodolphe Clerac'

_publ_section_title
;
Spirocyclic Sulfur and Selenium Ligands as Molecular Rigid Rods in
Coordination of Transition Metal Centers
;
_journal_name_full 'Inorganic Chemistry'
_journal_page_first 77
_journal_page_last 84
_journal_paper_doi 10.1021/ic040102g
_journal_volume 44
_journal_year 2005
_chemical_formula_moiety
;
  [Ni (C5 O2 F6 H)2 (Se2 C5 H8)]
;
_chemical_formula_sum 'C15 H10 F12 Ni O4 Se2'
_chemical_formula_weight 698.83
_chemical_melting_point ?
_chemical_name_systematic
;
  catena-(bis(hexafluoroacetylacetonato)-nickel(II)
  -(mu2-2,6-diselenaspiro[3,3]heptane-Se,Se'))
;
_space_group_IT_number 14
_symmetry_cell_setting monoclinic
_symmetry_space_group_name_Hall '-P 2yn'
_symmetry_space_group_name_H-M 'P 1 21/n 1'
_atom_sites_solution_hydrogens geom
_atom_sites_solution_primary direct
_atom_sites_solution_secondary difmap
_audit_creation_method SHELXL-97
_cell_angle_alpha 90.00
_cell_angle_beta 90.667(2)
_cell_angle_gamma 90.00
_cell_formula_units_Z 4
_cell_length_a 7.5479(10)
_cell_length_b 18.739(3)
_cell_length_c 15.885(2)
_cell_measurement_reflns_used 12220
_cell_measurement_temperature 173(2)
_cell_measurement_theta_max 28.20
_cell_measurement_theta_min 2.52
_cell_volume 2246.6(5)
_computing_cell_refinement 'SMART, SAINT'
_computing_data_collection SMART
_computing_data_reduction SAINT
_computing_molecular_graphics 'SHELXP-93 (Sheldrick, 1993)'
_computing_publication_material 'SHELXCIF-93 (Sheldrick, 1993)'
_computing_structure_refinement 'SHELXL-97 (Sheldrick, 1997)'
_computing_structure_solution 'SHELXS-97 (Sheldrick, 1990)'
_diffrn_ambient_temperature 173(2)
_diffrn_measured_fraction_theta_full 0.941
_diffrn_measured_fraction_theta_max 0.941
_diffrn_measurement_device_type 'Brucker SMART APEX CCD'
_diffrn_measurement_method '0.3 deg wide \w exposures'
_diffrn_radiation_monochromator graphite
_diffrn_radiation_source 'fine-focus sealed tube'
_diffrn_radiation_type MoK\a
_diffrn_radiation_wavelength 0.71073
_diffrn_reflns_av_R_equivalents 0.0321
_diffrn_reflns_av_sigmaI/netI 0.0315
_diffrn_reflns_limit_h_max 10
_diffrn_reflns_limit_h_min -10
_diffrn_reflns_limit_k_max 24
_diffrn_reflns_limit_k_min -24
_diffrn_reflns_limit_l_max 20
_diffrn_reflns_limit_l_min -21
_diffrn_reflns_number 18741
_diffrn_reflns_theta_full 28.32
_diffrn_reflns_theta_max 28.32
_diffrn_reflns_theta_min 1.68
_diffrn_standards_decay_% 0
_diffrn_standards_interval_count na
_diffrn_standards_interval_time na
_diffrn_standards_number 'none (area dectector data)'
_exptl_absorpt_coefficient_mu 4.223
_exptl_absorpt_correction_T_max 0.8838
_exptl_absorpt_correction_T_min 0.2968
_exptl_absorpt_correction_type 'multi-scan (SADABS)'
_exptl_crystal_colour green
_exptl_crystal_density_diffrn 2.066
_exptl_crystal_density_meas ?
_exptl_crystal_density_method .
_exptl_crystal_description needle
_exptl_crystal_F_000 1344
_exptl_crystal_size_max 0.38
_exptl_crystal_size_mid 0.06
_exptl_crystal_size_min 0.03
_refine_diff_density_max 1.479
_refine_diff_density_min -1.211
_refine_diff_density_rms 0.214
_refine_ls_extinction_coef noref
_refine_ls_extinction_method none
_refine_ls_goodness_of_fit_ref 1.127
_refine_ls_hydrogen_treatment noref
_refine_ls_matrix_type full
_refine_ls_number_parameters 295
_refine_ls_number_reflns 5259
_refine_ls_number_restraints 24
_refine_ls_restrained_S_all 1.127
_refine_ls_R_factor_all 0.0942
_refine_ls_R_factor_gt 0.0865
_refine_ls_shift/su_max 0.002
_refine_ls_shift/su_mean 0.000
_refine_ls_structure_factor_coef Fsqd
_refine_ls_weighting_details 'calc w=1/[\s^2^(Fo^2^)+(0.0366P)^2^+58.3088P] where P=(Fo^2^+2Fc^2^)/3'
_refine_ls_weighting_scheme calc
_refine_ls_wR_factor_gt 0.2186
_refine_ls_wR_factor_ref 0.2214
_reflns_number_gt 4562
_reflns_number_total 5259
_reflns_threshold_expression >2sigma(I)
_cod_data_source_file ic040102g_1.cif
_cod_data_source_block '[Ni(C5O2F6H)2(Se2C5H8)]_(10)'
_cod_depositor_comments
;
The following automatic conversions were performed:
_chemical_melting_point value 'not measured' changed to '?' - value
is undefined or not given.
Automatic conversion script
Id: cif_fix_values 1382 2010-08-28 14:56:29Z saulius 
;
_cod_original_cell_volume 2246.7(5)
_cod_database_code 4308320

loop_
_symmetry_equiv_pos_as_xyz
'x, y, z'
'-x+1/2, y+1/2, -z+1/2'
'-x, -y, -z'
'x-1/2, -y-1/2, z-1/2'

loop_
_atom_site_label
_atom_site_type_symbol
_atom_site_fract_x
_atom_site_fract_y
_atom_site_fract_z
_atom_site_U_iso_or_equiv
_atom_site_adp_type
_atom_site_occupancy
_atom_site_symmetry_multiplicity
_atom_site_calc_flag
_atom_site_refinement_flags
_atom_site_disorder_assembly
_atom_site_disorder_group
Ni1 Ni 0.42302(16) 0.07726(7) 0.20193(8) 0.0293(3) Uani 1 1 d . . .
O1 O 0.3109(10) 0.0536(4) 0.3129(5) 0.0426(18) Uani 1 1 d . A .
O2 O 0.6127(10) 0.1347(4) 0.2628(5) 0.0410(17) Uani 1 1 d . A .
C1 C 0.3487(16) 0.0854(6) 0.3801(7) 0.042(2) Uani 1 1 d . . .
C2 C 0.4748(18) 0.1360(7) 0.3962(8) 0.050(3) Uani 1 1 d . A .
H2 H 0.4804 0.1574 0.4504 0.060 Uiso 1 1 calc R . .
C3 C 0.5955(16) 0.1572(6) 0.3353(8) 0.044(3) Uani 1 1 d . . .
O3 O 0.2802(10) 0.1689(4) 0.1976(5) 0.0365(16) Uani 1 1 d . B .
O4 O 0.5470(9) 0.1047(4) 0.0940(4) 0.0313(14) Uani 1 1 d . B .
C4 C 0.3184(15) 0.2213(6) 0.1524(7) 0.037(2) Uani 1 1 d . . .
C5 C 0.4472(16) 0.2264(6) 0.0914(7) 0.039(2) Uani 1 1 d . B .
H5 H 0.4686 0.2715 0.0661 0.047 Uiso 1 1 calc R . .
C6 C 0.5480(13) 0.1672(5) 0.0655(6) 0.032(2) Uani 1 1 d . . .
C7 C 0.228(2) 0.0574(9) 0.4549(7) 0.061(4) Uani 1 1 d D A 1
F1 F 0.285(3) 0.0908(12) 0.5257(12) 0.089(7) Uiso 0.50 1 d PD A 1
F2 F 0.067(2) 0.0821(10) 0.4397(11) 0.069(5) Uiso 0.50 1 d PD A 1
F3 F 0.228(3) -0.0069(8) 0.4602(14) 0.080(6) Uiso 0.50 1 d PD A 1
F1X F 0.205(3) 0.1089(10) 0.5133(12) 0.083(6) Uiso 0.50 1 d PD A 2
F2X F 0.067(2) 0.0395(11) 0.4282(12) 0.075(5) Uiso 0.50 1 d PD A 2
F3X F 0.297(2) 0.0034(9) 0.4854(12) 0.067(5) Uiso 0.50 1 d PD A 2
C8 C 0.725(2) 0.2217(12) 0.3550(10) 0.086(6) Uani 1 1 d D A 1
F4 F 0.891(2) 0.2053(10) 0.3295(12) 0.066(5) Uiso 0.50 1 d PD A 1
F5 F 0.674(3) 0.2764(9) 0.3046(11) 0.064(5) Uiso 0.50 1 d PD A 1
F6 F 0.737(3) 0.2356(13) 0.4358(10) 0.090(7) Uiso 0.50 1 d PD A 1
F4X F 0.884(3) 0.1912(12) 0.3704(16) 0.098(7) Uiso 0.50 1 d PD A 2
F5X F 0.750(4) 0.2665(13) 0.2912(13) 0.107(9) Uiso 0.50 1 d PD A 2
F6X F 0.674(3) 0.2570(10) 0.4238(10) 0.065(5) Uiso 0.50 1 d PD A 2
C9 C 0.1972(19) 0.2862(7) 0.1679(9) 0.056(3) Uani 1 1 d D B 1
F7 F 0.0262(18) 0.2677(9) 0.1536(12) 0.058(4) Uiso 0.50 1 d PD B 1
F8 F 0.224(3) 0.3421(9) 0.1173(11) 0.068(5) Uiso 0.50 1 d PD B 1
F9 F 0.210(2) 0.3030(9) 0.2491(7) 0.048(5) Uiso 0.50 1 d PD B 1
F7X F 0.050(2) 0.2801(10) 0.1217(12) 0.066(5) Uiso 0.50 1 d PD B 2
F8X F 0.278(2) 0.3467(8) 0.1388(11) 0.053(4) Uiso 0.50 1 d PD B 2
F9X F 0.158(3) 0.2957(12) 0.2474(9) 0.067(7) Uiso 0.50 1 d PD B 2
C10 C 0.6758(16) 0.1773(6) -0.0070(8) 0.043(3) Uani 1 1 d D B 1
F10 F 0.719(2) 0.2456(6) -0.0206(11) 0.051(4) Uiso 0.50 1 d PD B 1
F11 F 0.601(2) 0.1521(9) -0.0782(9) 0.053(4) Uiso 0.50 1 d PD B 1
F12 F 0.8284(15) 0.1417(8) 0.0037(9) 0.039(3) Uiso 0.50 1 d PD B 1
F10X F 0.663(2) 0.2400(7) -0.0457(10) 0.055(4) Uiso 0.50 1 d PD B 2
F11X F 0.634(2) 0.1292(9) -0.0681(10) 0.053(4) Uiso 0.50 1 d PD B 2
F12X F 0.8412(17) 0.1655(10) 0.0152(11) 0.056(5) Uiso 0.50 1 d PD B 2
Se1 Se 0.16765(13) 0.02040(6) 0.11931(6) 0.0328(3) Uani 1 1 d . . .
C11 C 0.0800(13) -0.0574(6) 0.1941(8) 0.041(3) Uani 1 1 d . . .
H11A H 0.0746 -0.1047 0.1666 0.049 Uiso 1 1 calc R . .
H11B H 0.1435 -0.0602 0.2489 0.049 Uiso 1 1 calc R . .
C12 C -0.0406(13) 0.0568(6) 0.1828(6) 0.032(2) Uani 1 1 d . . .
H12A H -0.0079 0.0831 0.2347 0.038 Uiso 1 1 calc R . .
H12B H -0.1248 0.0847 0.1477 0.038 Uiso 1 1 calc R . .
C13 C -0.1008(12) -0.0195(5) 0.1988(6) 0.0292(19) Uani 1 1 d . . .
C14 C -0.2073(13) -0.0313(7) 0.2804(7) 0.041(3) Uani 1 1 d . . .
H14A H -0.2087 0.0110 0.3178 0.049 Uiso 1 1 calc R . .
H14B H -0.1707 -0.0744 0.3120 0.049 Uiso 1 1 calc R . .
C15 C -0.2371(13) -0.0463(6) 0.1313(6) 0.034(2) Uani 1 1 d . . .
H15A H -0.2109 -0.0948 0.1101 0.040 Uiso 1 1 calc R . .
H15B H -0.2550 -0.0125 0.0841 0.040 Uiso 1 1 calc R . .
Se2 Se -0.43138(13) -0.04418(5) 0.21485(7) 0.0342(3) Uani 1 1 d . . .

loop_
_atom_site_aniso_label
_atom_site_aniso_U_11
_atom_site_aniso_U_22
_atom_site_aniso_U_33
_atom_site_aniso_U_23
_atom_site_aniso_U_13
_atom_site_aniso_U_12
Ni1 0.0281(6) 0.0295(6) 0.0305(6) 0.0007(5) 0.0062(5) -0.0009(5)
O1 0.040(4) 0.050(5) 0.038(4) 0.003(4) 0.012(3) -0.003(4)
O2 0.039(4) 0.042(4) 0.042(4) -0.004(3) 0.001(3) -0.008(3)
C1 0.051(7) 0.043(6) 0.031(5) 0.003(5) 0.007(5) 0.005(5)
C2 0.059(8) 0.058(8) 0.033(6) 0.000(5) 0.000(5) 0.003(6)
C3 0.047(6) 0.040(6) 0.043(6) -0.005(5) -0.006(5) 0.002(5)
O3 0.038(4) 0.034(4) 0.038(4) -0.004(3) 0.010(3) 0.002(3)
O4 0.037(4) 0.025(3) 0.032(4) 0.001(3) 0.008(3) -0.001(3)
C4 0.042(6) 0.031(5) 0.036(5) -0.007(4) -0.001(4) -0.003(4)
C5 0.055(7) 0.028(5) 0.036(5) 0.002(4) 0.009(5) 0.004(5)
C6 0.034(5) 0.034(5) 0.027(5) 0.002(4) 0.000(4) -0.001(4)
C7 0.087(10) 0.078(10) 0.020(5) -0.001(6) 0.017(6) 0.011(8)
C8 0.068(10) 0.135(18) 0.054(9) -0.036(11) -0.008(8) -0.027(11)
C9 0.056(8) 0.049(7) 0.063(9) -0.005(6) 0.006(6) 0.007(6)
C10 0.044(6) 0.041(6) 0.045(6) 0.014(5) 0.009(5) -0.001(5)
Se1 0.0276(5) 0.0381(5) 0.0328(5) 0.0012(4) 0.0032(4) -0.0004(4)
C11 0.027(5) 0.037(6) 0.059(7) 0.014(5) 0.012(5) 0.005(4)
C12 0.028(5) 0.037(5) 0.032(5) 0.001(4) 0.000(4) 0.004(4)
C13 0.028(5) 0.029(5) 0.031(5) 0.007(4) -0.003(4) 0.003(4)
C14 0.028(5) 0.051(7) 0.044(6) 0.014(5) 0.001(4) 0.002(4)
C15 0.034(5) 0.034(5) 0.033(5) -0.002(4) 0.000(4) -0.005(4)
Se2 0.0262(5) 0.0303(5) 0.0463(6) 0.0069(4) 0.0044(4) -0.0023(4)

loop_
_atom_type_symbol
_atom_type_description
_atom_type_scat_dispersion_real
_atom_type_scat_dispersion_imag
_atom_type_scat_source
C C 0.0033 0.0016 'International Tables Vol C Tables 4.2.6.8 and 6.1.1.4'
H H 0.0000 0.0000 'International Tables Vol C Tables 4.2.6.8 and 6.1.1.4'
O O 0.0106 0.0060 'International Tables Vol C Tables 4.2.6.8 and 6.1.1.4'
F F 0.0171 0.0103 'International Tables Vol C Tables 4.2.6.8 and 6.1.1.4'
Ni Ni 0.3393 1.1124 'International Tables Vol C Tables 4.2.6.8 and 6.1.1.4'
Se Se -0.0929 2.2259 'International Tables Vol C Tables 4.2.6.8 and 6.1.1.4'

loop_
_geom_angle_atom_site_label_1
_geom_angle_atom_site_label_2
_geom_angle_atom_site_label_3
_geom_angle
_geom_angle_site_symmetry_1
_geom_angle_site_symmetry_3
_geom_angle_publ_flag
O1 Ni1 O2 90.0(3) . . n
O1 Ni1 O3 89.3(3) . . n
O2 Ni1 O3 86.5(3) . . n
O1 Ni1 O4 176.5(3) . . n
O2 Ni1 O4 86.5(3) . . n
O3 Ni1 O4 90.4(3) . . n
O1 Ni1 Se2 85.3(2) . 1_655 y
O2 Ni1 Se2 97.8(2) . 1_655 y
O3 Ni1 Se2 173.1(2) . 1_655 y
O4 Ni1 Se2 95.3(2) . 1_655 y
O1 Ni1 Se1 92.1(2) . . y
O2 Ni1 Se1 172.6(2) . . y
O3 Ni1 Se1 86.4(2) . . y
O4 Ni1 Se1 91.4(2) . . y
Se2 Ni1 Se1 89.48(5) 1_655 . y
C1 O1 Ni1 123.2(7) . . n
C3 O2 Ni1 123.0(8) . . n
O1 C1 C2 129.9(11) . . n
O1 C1 C7 110.7(11) . . n
C2 C1 C7 119.4(11) . . n
C1 C2 C3 121.8(11) . . n
C1 C2 H2 119.1 . . n
C3 C2 H2 119.1 . . n
O2 C3 C2 128.8(12) . . n
O2 C3 C8 112.0(11) . . n
C2 C3 C8 119.1(11) . . n
C4 O3 Ni1 123.9(7) . . n
C6 O4 Ni1 123.0(6) . . n
O3 C4 C5 128.6(10) . . n
O3 C4 C9 112.7(10) . . n
C5 C4 C9 118.7(10) . . n
C4 C5 C6 122.4(10) . . n
C4 C5 H5 118.8 . . n
C6 C5 H5 118.8 . . n
O4 C6 C5 128.6(9) . . n
O4 C6 C10 113.3(9) . . n
C5 C6 C10 118.1(9) . . n
F3 C7 F2 111.1(19) . . n
F3 C7 F1 113.8(18) . . n
F2 C7 F1 106.0(16) . . n
F3 C7 C1 112.4(14) . . n
F2 C7 C1 106.4(13) . . n
F1 C7 C1 106.7(15) . . n
F6 C8 F5 116(2) . . n
F6 C8 F4 106.7(18) . . n
F5 C8 F4 104.5(18) . . n
F6 C8 C3 112.4(18) . . n
F5 C8 C3 107.0(13) . . n
F4 C8 C3 109.6(16) . . n
F9 C9 F8 112.8(15) . . n
F9 C9 F7 106.3(15) . . n
F8 C9 F7 104.4(16) . . n
F9 C9 C4 107.8(13) . . n
F8 C9 C4 115.4(14) . . n
F7 C9 C4 109.8(13) . . n
F10 C10 F12 106.7(13) . . n
F10 C10 F11 107.5(13) . . n
F12 C10 F11 106.4(13) . . n
F10 C10 C6 113.5(12) . . n
F12 C10 C6 113.1(10) . . n
F11 C10 C6 109.3(11) . . n
C12 Se1 C11 71.4(4) . . n
C12 Se1 Ni1 101.1(3) . . y
C11 Se1 Ni1 104.6(4) . . y
C12 Se1 Se2 36.8(3) . . y
C11 Se1 Se2 47.7(3) . . y
Ni1 Se1 Se2 129.28(4) . . y
C13 C11 Se1 89.5(6) . . y
C13 C11 H11A 113.7 . . n
Se1 C11 H11A 113.7 . . n
C13 C11 H11B 113.7 . . n
Se1 C11 H11B 113.7 . . n
H11A C11 H11B 111.0 . . n
C13 C12 Se1 90.2(6) . . y
C13 C12 H12A 113.6 . . n
Se1 C12 H12A 113.6 . . n
C13 C12 H12B 113.6 . . n
Se1 C12 H12B 113.6 . . n
H12A C12 H12B 110.9 . . n
C12 C13 C11 99.1(8) . . y
C12 C13 C14 115.7(9) . . y
C11 C13 C14 116.3(8) . . y
C12 C13 C15 112.5(8) . . y
C11 C13 C15 113.3(9) . . y
C14 C13 C15 100.6(8) . . y
C13 C14 Se2 91.5(7) . . y
C13 C14 H14A 113.4 . . n
Se2 C14 H14A 113.4 . . n
C13 C14 H14B 113.4 . . n
Se2 C14 H14B 113.4 . . n
H14A C14 H14B 110.7 . . n
C13 C15 Se2 91.2(6) . . y
C13 C15 H15A 113.4 . . n
Se2 C15 H15A 113.4 . . n
C13 C15 H15B 113.4 . . n
Se2 C15 H15B 113.4 . . n
H15A C15 H15B 110.7 . . n
C15 Se2 C14 73.9(4) . . y
C15 Se2 Ni1 106.6(3) . 1_455 y
C14 Se2 Ni1 107.3(4) . 1_455 y
C15 Se2 Se1 27.7(3) . . y
C14 Se2 Se1 49.9(3) . . y
Ni1 Se2 Se1 98.79(4) 1_455 . y

loop_
_geom_bond_atom_site_label_1
_geom_bond_atom_site_label_2
_geom_bond_distance
_geom_bond_site_symmetry_2
_geom_bond_publ_flag
Ni1 O1 2.014(7) . y
Ni1 O2 2.027(8) . y
Ni1 O3 2.029(7) . y
Ni1 O4 2.029(7) . y
Ni1 Se2 2.5345(16) 1_655 y
Ni1 Se1 2.5523(16) . y
O1 C1 1.252(14) . n
O2 C3 1.234(14) . n
C1 C2 1.366(18) . n
C1 C7 1.593(17) . n
C2 C3 1.395(17) . n
C2 H2 0.9500 . n
C3 C8 1.58(2) . n
O3 C4 1.252(13) . n
O4 C6 1.255(12) . n
C4 C5 1.383(15) . n
C4 C9 1.543(17) . n
C5 C6 1.410(14) . n
C5 H5 0.9500 . n
C6 C10 1.524(14) . n
C7 F3 1.208(19) . n
C7 F2 1.323(19) . n
C7 F1 1.354(19) . n
C8 F6 1.31(2) . n
C8 F5 1.35(2) . n
C8 F4 1.35(2) . n
C9 F9 1.331(18) . n
C9 F8 1.337(18) . n
C9 F7 1.352(18) . n
C10 F10 1.337(16) . n
C10 F12 1.341(15) . n
C10 F11 1.342(17) . n
Se1 C12 1.997(10) . y
Se1 C11 1.998(10) . y
C11 C13 1.541(13) . y
C11 H11A 0.9900 . n
C11 H11B 0.9900 . n
C12 C13 1.521(14) . y
C12 H12A 0.9900 . n
C12 H12B 0.9900 . n
C13 C14 1.548(14) . y
C13 C15 1.560(13) . y
C14 Se2 1.990(11) . y
C14 H14A 0.9900 . n
C14 H14B 0.9900 . n
C15 Se2 1.989(10) . y
C15 H15A 0.9900 . n
C15 H15B 0.9900 . n
Se2 Ni1 2.5345(16) 1_455 y
